data_4322843
loop_
_publ_author_name
'Linqing Ma'
'Udo Brand'
'John R. Shapley'

_publ_section_title
;
 Synthesis of a Heptanuclear Rhenium-Iridium Carbido Carbonyl Cluster and
 of (Triphenylphosphine)gold(I) Derivatives
;
_journal_name_full 'Inorganic Chemistry'
_journal_page_first 3060
_journal_page_last 3065
_journal_paper_doi 10.1021/ic9706109
_journal_volume 37
_journal_year 1998
_chemical_formula_sum 'C82 H52 Au2 Cl2 Ir O20 P3 Re6'
_chemical_formula_weight 3224.38
_chemical_name_systematic
; 
 ? 
;
_space_group_IT_number 2
_symmetry_cell_setting triclinic
_symmetry_space_group_name_Hall '-P 1'
_symmetry_space_group_name_H-M 'P -1'
_atom_sites_solution_hydrogens geom
_atom_sites_solution_primary direct
_atom_sites_solution_secondary difmap
_audit_creation_method SHELXL
_cell_angle_alpha 74.2510(10)
_cell_angle_beta 82.0580(10)
_cell_angle_gamma 70.3060(10)
_cell_formula_units_Z 2
_cell_length_a 13.11820(10)
_cell_length_b 15.18060(10)
_cell_length_c 23.4061(3)
_cell_measurement_temperature 198(2)
_cell_volume 4218.13(8)
_computing_cell_refinement 'Siemens XSCANS'
_computing_data_collection 'Siemens XSCANS'
_computing_data_reduction 'Siemens SHELXTL'
_computing_molecular_graphics 'Siemens SHELXTL'
_computing_publication_material 'Siemens SHELXTL'
_computing_structure_refinement 'SHELXL-93 (Sheldrick, 1993)'
_computing_structure_solution 'SHELXS-86 (Sheldrick, 1990)'
_diffrn_ambient_temperature 198(2)
_diffrn_measurement_device 'Siemens P4'
_diffrn_measurement_method '\w scans'
_diffrn_radiation_monochromator graphite
_diffrn_radiation_source 'fine-focus sealed tube'
_diffrn_radiation_type MoK\a
_diffrn_radiation_wavelength 0.71073
_diffrn_reflns_av_R_equivalents 0.0293
_diffrn_reflns_av_sigmaI/netI 0.0413
_diffrn_reflns_limit_h_max 17
_diffrn_reflns_limit_h_min -16
_diffrn_reflns_limit_k_max 19
_diffrn_reflns_limit_k_min -19
_diffrn_reflns_limit_l_max 29
_diffrn_reflns_limit_l_min -30
_diffrn_reflns_number 27324
_diffrn_reflns_theta_max 28.26
_diffrn_reflns_theta_min 1.47
_exptl_absorpt_coefficient_mu 13.793
_exptl_absorpt_correction_T_max 0.2063
_exptl_absorpt_correction_T_min 0.0169
_exptl_absorpt_correction_type integration
_exptl_crystal_colour red
_exptl_crystal_density_diffrn 2.539
_exptl_crystal_density_meas ?
_exptl_crystal_description columnar
_exptl_crystal_F_000 2936
_exptl_crystal_size_max 0.14
_exptl_crystal_size_mid 0.20
_exptl_crystal_size_min 0.40
_refine_diff_density_max 1.471
_refine_diff_density_min -1.604
_refine_diff_density_rms 0.245
_refine_ls_extinction_coef 0.00023(2)
_refine_ls_extinction_expression Fc^*^=kFc[1+0.001xFc^2^\l^3^/sin(2\q)]^-1/4^
_refine_ls_extinction_method SHELXL
_refine_ls_goodness_of_fit_all 1.014
_refine_ls_goodness_of_fit_obs 0.908
_refine_ls_matrix_type full
_refine_ls_number_parameters 1046
_refine_ls_number_reflns 18906
_refine_ls_number_restraints 0
_refine_ls_restrained_S_all 1.017
_refine_ls_restrained_S_obs 0.908
_refine_ls_R_factor_all 0.0606
_refine_ls_R_factor_obs 0.0426
_refine_ls_shift/esd_max 10.789
_refine_ls_shift/esd_mean 0.124
_refine_ls_structure_factor_coef Fsqd
_refine_ls_weighting_details 'w=1/[\s^2^(Fo^2^)+(0.0632P)^2^+100.7129P] where P=(Fo^2^+2Fc^2^)/3'
_refine_ls_weighting_scheme calc
_refine_ls_wR_factor_all 0.1387
_refine_ls_wR_factor_obs 0.1114
_reflns_number_observed 15430
_reflns_number_total 18914
_reflns_observed_criterion >2sigma(I)
_cod_data_source_file ic9706109.cif
_cod_data_source_block u12
_cod_depositor_comments
;
The following automatic conversions were performed:

'_exptl_crystal_density_meas' value 'not_measured' was changed to '?'
- the value is perceived as not measured.

Automatic conversion script
Id: cif_fix_values 3008 2015-01-20 13:52:24Z robertas 

The following automatic conversions were performed:

'_refine_ls_weighting_scheme' value 'calc
w=1/[\s^2^(Fo^2^)+(0.0632P)^2^+100.7129P] where P=(Fo^2^+2Fc^2^)/3'
was changed to 'calc'. New tag '_refine_ls_weighting_details' was
created. The value of the new tag was set to
'w=1/[\s^2^(Fo^2^)+(0.0632P)^2^+100.7129P] where P=(Fo^2^+2Fc^2^)/3'.

Automatic conversion script
Id: cif_fix_values 3143 2015-03-26 13:38:13Z robertas 
;
_cod_original_cell_volume 4218.14(7)
_cod_database_code 4322843

loop_
_symmetry_equiv_pos_as_xyz
'x, y, z'
'-x, -y, -z'

loop_
_atom_site_aniso_label
_atom_site_aniso_U_11
_atom_site_aniso_U_22
_atom_site_aniso_U_33
_atom_site_aniso_U_23
_atom_site_aniso_U_13
_atom_site_aniso_U_12
Ir1 0.0204(2) 0.0194(2) 0.0221(2) -0.00665(15) -0.00039(15) -0.0060(2)
Re2 0.0195(2) 0.0181(2) 0.0206(2) -0.00498(15) -0.00304(15) -0.00487(15)
Re3 0.0175(2) 0.0193(2) 0.0214(2) -0.00556(15) -0.00169(15) -0.00420(15)
Re4 0.0208(2) 0.0235(2) 0.0202(2) -0.0072(2) -0.0018(2) -0.0040(2)
Re5 0.0176(2) 0.0211(2) 0.0244(2) -0.0069(2) -0.0005(2) -0.0038(2)
Re6 0.0216(2) 0.0195(2) 0.0235(2) -0.0046(2) 0.0000(2) -0.0064(2)
Re7 0.0281(2) 0.0251(2) 0.0291(2) -0.0131(2) 0.0012(2) -0.0044(2)
Au1 0.0289(2) 0.0267(2) 0.0246(2) -0.0057(2) 0.0044(2) -0.0101(2)
Au2 0.0284(2) 0.0200(2) 0.0282(2) -0.0094(2) -0.0024(2) -0.0042(2)
C 0.020(5) 0.022(5) 0.020(5) -0.009(4) 0.003(4) -0.008(4)
C11 0.027(6) 0.025(6) 0.034(6) -0.007(5) 0.002(5) 0.002(5)
O11 0.035(5) 0.039(5) 0.066(7) -0.018(5) -0.006(5) -0.023(4)
C12 0.034(6) 0.014(5) 0.039(6) -0.005(5) -0.001(5) -0.010(5)
O12 0.041(5) 0.025(4) 0.053(6) -0.001(4) -0.008(4) -0.010(4)
C21 0.035(6) 0.025(5) 0.021(5) 0.001(4) -0.007(5) -0.004(5)
O21 0.061(7) 0.028(5) 0.053(6) -0.005(4) -0.023(5) -0.003(5)
C22 0.030(6) 0.036(6) 0.030(6) -0.011(5) -0.010(5) -0.011(5)
O22 0.038(5) 0.039(5) 0.052(6) -0.012(4) -0.012(4) -0.015(4)
C23 0.029(6) 0.032(6) 0.029(6) -0.004(5) -0.016(5) -0.005(5)
O23 0.047(5) 0.035(5) 0.026(4) -0.010(4) 0.007(4) -0.008(4)
C31 0.028(6) 0.026(5) 0.021(5) -0.001(4) -0.001(4) -0.006(5)
O31 0.029(4) 0.028(4) 0.035(5) -0.002(4) -0.014(4) -0.001(3)
C32 0.023(5) 0.028(6) 0.027(6) -0.006(5) -0.004(4) 0.001(4)
O32 0.027(4) 0.033(4) 0.027(4) -0.005(4) 0.003(3) 0.008(4)
C33 0.028(6) 0.021(5) 0.035(6) -0.009(5) 0.000(5) -0.008(4)
O33 0.038(5) 0.048(6) 0.057(6) -0.011(5) -0.014(5) -0.021(5)
C41 0.029(6) 0.022(5) 0.023(5) -0.004(4) -0.005(4) 0.001(4)
O41 0.045(5) 0.034(5) 0.033(5) -0.008(4) -0.012(4) 0.000(4)
C42 0.038(7) 0.042(7) 0.028(6) -0.007(5) -0.003(5) -0.010(6)
O42 0.045(6) 0.060(7) 0.032(5) -0.012(5) 0.007(4) -0.001(5)
C43 0.032(6) 0.028(6) 0.036(7) -0.013(5) -0.003(5) -0.001(5)
O43 0.043(5) 0.045(5) 0.051(6) -0.024(5) -0.013(4) -0.014(5)
C51 0.017(5) 0.031(6) 0.041(7) -0.011(5) -0.001(5) 0.003(5)
O51 0.033(5) 0.034(5) 0.049(6) 0.009(4) -0.006(4) 0.000(4)
C52 0.029(6) 0.027(6) 0.038(7) -0.006(5) -0.006(5) -0.008(5)
O52 0.036(5) 0.046(6) 0.084(8) -0.023(5) -0.005(5) -0.025(5)
C53 0.030(6) 0.044(7) 0.033(6) -0.013(5) -0.010(5) -0.010(5)
O53 0.037(6) 0.099(9) 0.040(6) -0.033(6) 0.014(5) -0.022(6)
C61 0.027(6) 0.033(6) 0.038(7) -0.006(5) -0.009(5) -0.005(5)
O61 0.049(6) 0.045(5) 0.038(5) -0.011(4) 0.020(4) -0.021(5)
C62 0.029(6) 0.023(6) 0.039(7) -0.002(5) -0.010(5) -0.004(5)
O62 0.040(5) 0.033(5) 0.046(6) 0.008(4) -0.005(4) 0.001(4)
C63 0.047(7) 0.019(5) 0.028(6) -0.001(4) -0.005(5) -0.014(5)
O63 0.042(5) 0.042(5) 0.052(6) -0.005(5) -0.006(5) -0.020(5)
C71 0.038(7) 0.047(8) 0.032(7) -0.013(6) 0.002(5) -0.009(6)
O71 0.060(7) 0.041(6) 0.072(8) -0.017(6) -0.005(6) 0.008(5)
C72 0.038(7) 0.037(7) 0.031(6) -0.022(5) 0.000(5) -0.003(5)
O72 0.063(7) 0.074(8) 0.043(6) -0.039(6) 0.011(5) -0.013(6)
C73 0.038(7) 0.031(6) 0.038(7) -0.012(5) -0.001(5) -0.010(5)
O73 0.048(6) 0.059(7) 0.095(9) -0.049(7) 0.004(6) -0.020(6)
P1 0.0262(14) 0.0233(13) 0.0280(14) -0.0044(11) 0.0026(11) -0.0082(11)
C1P 0.031(6) 0.028(6) 0.029(6) -0.008(5) 0.000(5) -0.007(5)
C2P 0.037(7) 0.033(6) 0.047(8) -0.012(6) 0.004(6) -0.012(6)
C3P 0.016(6) 0.052(8) 0.052(8) -0.008(7) -0.011(5) 0.013(5)
C4P 0.062(10) 0.036(7) 0.048(8) -0.004(6) 0.000(7) -0.021(7)
C5P 0.060(10) 0.033(7) 0.079(12) -0.018(7) 0.007(9) -0.023(7)
C6P 0.049(8) 0.034(7) 0.045(8) 0.000(6) -0.002(6) -0.016(6)
C7P 0.019(5) 0.027(6) 0.057(8) -0.012(6) 0.002(5) -0.003(5)
C8P 0.039(9) 0.112(16) 0.057(10) -0.035(10) 0.001(7) -0.032(10)
C9P 0.057(11) 0.109(16) 0.066(12) -0.019(11) -0.031(9) -0.037(11)
C10P 0.025(8) 0.095(15) 0.101(16) -0.017(13) -0.014(9) -0.010(9)
C11P 0.019(8) 0.187(29) 0.146(23) -0.106(22) 0.005(11) 0.006(12)
C12P 0.042(10) 0.113(18) 0.070(13) -0.036(12) 0.006(9) -0.009(11)
C13P 0.028(6) 0.044(7) 0.034(6) -0.018(6) 0.009(5) -0.009(5)
C14P 0.055(9) 0.046(8) 0.038(8) -0.012(6) 0.002(6) -0.015(7)
C15P 0.059(10) 0.055(9) 0.052(9) -0.025(8) 0.003(8) -0.005(8)
C16P 0.044(9) 0.100(15) 0.050(10) -0.045(10) -0.003(7) 0.006(9)
C17P 0.024(6) 0.062(9) 0.033(7) -0.005(6) -0.001(5) -0.002(6)
C18P 0.036(7) 0.050(8) 0.024(6) -0.002(6) 0.004(5) -0.001(6)
P2 0.032(2) 0.0217(13) 0.031(2) -0.0108(12) 0.0006(12) -0.0078(12)
C19P 0.040(7) 0.018(5) 0.049(8) -0.008(5) -0.001(6) -0.009(5)
C20P 0.031(6) 0.036(7) 0.050(8) -0.021(6) 0.008(6) -0.012(5)
C21P 0.036(8) 0.058(10) 0.062(10) 0.004(8) -0.022(7) -0.016(7)
C22P 0.043(9) 0.043(8) 0.073(12) -0.013(8) -0.017(8) -0.001(7)
C23P 0.030(8) 0.035(8) 0.111(15) -0.026(9) 0.012(8) -0.002(6)
C24P 0.054(9) 0.040(7) 0.046(8) -0.009(6) 0.000(7) -0.014(7)
C25P 0.029(6) 0.033(6) 0.038(7) -0.009(5) -0.009(5) -0.008(5)
C26P 0.034(7) 0.014(5) 0.079(11) -0.018(6) -0.010(7) 0.001(5)
C27P 0.057(10) 0.022(6) 0.098(13) -0.011(7) -0.027(9) -0.015(6)
C28P 0.045(8) 0.045(8) 0.057(9) -0.007(7) -0.012(7) -0.022(7)
C29P 0.032(7) 0.040(7) 0.062(9) -0.019(7) -0.006(6) -0.004(6)
C30P 0.046(8) 0.028(6) 0.067(10) -0.016(6) -0.016(7) -0.017(6)
C31P 0.048(7) 0.028(6) 0.031(6) -0.021(5) 0.003(5) -0.013(5)
C32P 0.055(9) 0.045(8) 0.036(7) -0.014(6) -0.003(6) -0.018(7)
C33P 0.101(14) 0.036(8) 0.032(8) -0.009(6) -0.009(8) -0.012(8)
C34P 0.102(16) 0.075(12) 0.038(9) -0.018(8) 0.022(10) -0.039(12)
C35P 0.098(16) 0.093(16) 0.070(13) -0.022(12) 0.037(12) -0.057(14)
C36P 0.056(10) 0.063(10) 0.052(9) -0.011(8) 0.012(7) -0.035(8)
P3 0.0246(14) 0.0288(15) 0.0301(15) -0.0067(12) -0.0028(12) -0.0065(12)
C37P 0.030(6) 0.030(6) 0.029(6) -0.010(5) 0.006(5) -0.012(5)
C38P 0.028(6) 0.037(7) 0.051(8) -0.009(6) 0.004(6) -0.012(5)
C39P 0.045(8) 0.053(9) 0.033(7) 0.000(6) 0.002(6) -0.013(7)
C40P 0.029(7) 0.062(9) 0.037(7) -0.016(7) -0.001(5) -0.005(6)
C41P 0.039(8) 0.066(10) 0.047(8) -0.034(7) -0.001(6) -0.019(7)
C42P 0.033(6) 0.043(7) 0.038(7) -0.016(6) 0.006(5) -0.018(6)
C43P 0.029(6) 0.032(6) 0.030(6) -0.008(5) -0.004(5) -0.009(5)
C44P 0.039(7) 0.027(6) 0.036(7) -0.008(5) -0.009(5) -0.010(5)
C45P 0.057(9) 0.050(8) 0.027(6) -0.010(6) -0.015(6) -0.019(7)
C46P 0.058(9) 0.030(6) 0.044(8) -0.018(6) -0.008(7) -0.006(6)
C47P 0.040(7) 0.044(8) 0.044(8) -0.016(6) -0.009(6) -0.005(6)
C48P 0.042(8) 0.038(7) 0.052(8) -0.016(6) -0.014(6) -0.008(6)
C49P 0.032(6) 0.039(7) 0.030(6) -0.009(5) -0.011(5) -0.008(5)
C50P 0.033(6) 0.028(6) 0.042(7) -0.001(5) 0.003(5) -0.012(5)
C51P 0.024(6) 0.049(8) 0.058(9) -0.018(7) 0.007(6) -0.009(6)
C52P 0.044(8) 0.048(8) 0.053(9) -0.019(7) -0.014(7) 0.005(7)
C53P 0.049(9) 0.061(10) 0.049(9) -0.011(8) -0.016(7) -0.007(8)
C54P 0.046(8) 0.048(8) 0.038(7) -0.024(6) -0.006(6) 0.002(6)
C55P 0.028(6) 0.044(7) 0.027(6) -0.010(5) 0.000(5) -0.018(5)
C56P 0.033(6) 0.043(7) 0.032(6) -0.006(5) -0.007(5) -0.017(6)
C57P 0.034(7) 0.064(10) 0.039(7) -0.009(7) 0.006(6) -0.013(7)
C58P 0.050(9) 0.051(8) 0.044(8) -0.003(7) -0.002(6) -0.029(7)
C59P 0.058(9) 0.035(7) 0.055(9) -0.007(6) -0.003(7) -0.022(7)
C60P 0.041(7) 0.023(6) 0.049(8) -0.006(5) 0.007(6) -0.008(5)
C1 0.109(21) 0.122(22) 0.094(18) 0.022(16) -0.038(15) -0.074(19)
Cl1 0.367(11) 0.260(7) 0.082(4) -0.062(4) 0.021(5) -0.252(8)
Cl2 0.137(7) 0.114(5) 0.283(12) 0.063(7) 0.038(7) -0.003(5)

loop_
_atom_site_label
_atom_site_type_symbol
_atom_site_fract_x
_atom_site_fract_y
_atom_site_fract_z
_atom_site_U_iso_or_equiv
_atom_site_thermal_displace_type
_atom_site_occupancy
_atom_site_calc_flag
_atom_site_refinement_flags
_atom_site_disorder_group
Ir1 Ir 0.53822(3) 0.31452(3) 0.25133(2) 0.02044(9) Uani 1 d . .
Re2 Re 0.49013(3) 0.18480(3) 0.18832(2) 0.01939(10) Uani 1 d . .
Re3 Re 0.69449(3) 0.11510(3) 0.25239(2) 0.01963(10) Uani 1 d . .
Re4 Re 0.56583(3) 0.17469(3) 0.36274(2) 0.02181(10) Uani 1 d . .
Re5 Re 0.36000(3) 0.24264(3) 0.29820(2) 0.02139(10) Uani 1 d . .
Re6 Re 0.50627(3) 0.03733(3) 0.31402(2) 0.02182(10) Uani 1 d . .
Re7 Re 0.41657(4) 0.37546(3) 0.35042(2) 0.02739(11) Uani 1 d . .
Au1 Au 0.65892(4) 0.27925(3) 0.14901(2) 0.02706(11) Uani 1 d . .
Au2 Au 0.62221(4) -0.01540(3) 0.21008(2) 0.02562(10) Uani 1 d . .
C C 0.5266(8) 0.1735(7) 0.2787(4) 0.020(2) Uani 1 d . .
C11 C 0.6433(10) 0.3697(8) 0.2578(5) 0.031(3) Uani 1 d . .
O11 O 0.7021(8) 0.4079(7) 0.2619(5) 0.043(2) Uani 1 d . .
C12 C 0.4525(10) 0.4315(8) 0.2055(5) 0.028(2) Uani 1 d . .
O12 O 0.4029(8) 0.5032(6) 0.1781(4) 0.041(2) Uani 1 d . .
C21 C 0.4065(10) 0.3037(8) 0.1394(5) 0.029(2) Uani 1 d . .
O21 O 0.3532(9) 0.3748(7) 0.1103(5) 0.049(3) Uani 1 d . .
C22 C 0.3833(10) 0.1327(9) 0.1741(5) 0.030(2) Uani 1 d . .
O22 O 0.3192(8) 0.1062(7) 0.1621(4) 0.041(2) Uani 1 d . .
C23 C 0.5634(10) 0.1525(9) 0.1151(5) 0.030(3) Uani 1 d . .
O23 O 0.6001(8) 0.1355(6) 0.0705(4) 0.037(2) Uani 1 d . .
C31 C 0.7838(9) -0.0086(8) 0.2943(5) 0.027(2) Uani 1 d . .
O31 O 0.8411(7) -0.0808(6) 0.3181(4) 0.033(2) Uani 1 d . .
C32 C 0.7791(9) 0.0868(8) 0.1813(5) 0.028(2) Uani 1 d . .
O32 O 0.8378(7) 0.0666(6) 0.1415(4) 0.035(2) Uani 1 d . .
C33 C 0.8006(9) 0.1668(8) 0.2682(5) 0.027(2) Uani 1 d . .
O33 O 0.8664(8) 0.1946(7) 0.2784(5) 0.045(2) Uani 1 d . .
C41 C 0.6596(9) 0.0527(8) 0.4059(5) 0.027(2) Uani 1 d . .
O41 O 0.7179(8) -0.0165(6) 0.4316(4) 0.040(2) Uani 1 d . .
C42 C 0.4820(11) 0.1763(10) 0.4377(6) 0.037(3) Uani 1 d . .
O42 O 0.4364(8) 0.1703(8) 0.4836(4) 0.051(3) Uani 1 d . .
C43 C 0.6559(10) 0.2391(9) 0.3826(6) 0.033(3) Uani 1 d . .
O43 O 0.7137(8) 0.2712(7) 0.3963(4) 0.043(2) Uani 1 d . .
C51 C 0.2619(9) 0.3586(9) 0.2546(6) 0.032(3) Uani 1 d . .
O51 O 0.2020(8) 0.4277(7) 0.2273(4) 0.045(2) Uani 1 d . .
C52 C 0.2571(10) 0.1820(9) 0.2906(6) 0.031(3) Uani 1 d . .
O52 O 0.1915(8) 0.1502(7) 0.2854(5) 0.051(3) Uani 1 d . .
C53 C 0.2792(10) 0.2538(10) 0.3741(6) 0.034(3) Uani 1 d . .
O53 O 0.2261(8) 0.2503(10) 0.4164(5) 0.057(3) Uani 1 d . .
C61 C 0.4344(10) 0.0184(9) 0.3910(6) 0.034(3) Uani 1 d . .
O61 O 0.3918(8) 0.0032(7) 0.4385(4) 0.045(2) Uani 1 d . .
C62 C 0.6048(10) -0.0913(8) 0.3452(6) 0.032(3) Uani 1 d . .
O62 O 0.6577(8) -0.1647(7) 0.3670(4) 0.046(2) Uani 1 d . .
C63 C 0.4173(11) -0.0189(8) 0.2885(5) 0.031(3) Uani 1 d . .
O63 O 0.3560(8) -0.0489(7) 0.2745(5) 0.045(2) Uani 1 d . .
C71 C 0.3168(11) 0.4940(10) 0.3157(6) 0.040(3) Uani 1 d . .
O71 O 0.2547(10) 0.5674(8) 0.2940(6) 0.063(3) Uani 1 d . .
C72 C 0.3431(11) 0.3864(9) 0.4256(6) 0.035(3) Uani 1 d . .
O72 O 0.2992(10) 0.3969(9) 0.4706(5) 0.058(3) Uani 1 d . .
C73 C 0.5043(11) 0.4430(9) 0.3638(6) 0.035(3) Uani 1 d . .
O73 O 0.5624(9) 0.4828(8) 0.3707(6) 0.061(3) Uani 1 d . .
P1 P 0.7539(2) 0.3603(2) 0.07667(13) 0.0265(6) Uani 1 d . .
C1P C 0.6857(10) 0.4896(8) 0.0607(5) 0.030(2) Uani 1 d . .
C2P C 0.5739(11) 0.5219(9) 0.0565(6) 0.038(3) Uani 1 d . .
H2P H 0.5357(11) 0.4765(9) 0.0634(6) 0.046 Uiso 1 calc R .
C3P C 0.5184(10) 0.6181(11) 0.0426(7) 0.046(4) Uani 1 d . .
H3P H 0.4420(10) 0.6390(11) 0.0395(7) 0.055 Uiso 1 calc R .
C4P C 0.5727(14) 0.6865(11) 0.0327(7) 0.049(4) Uani 1 d . .
H4P H 0.5337(14) 0.7534(11) 0.0227(7) 0.058 Uiso 1 calc R .
C5P C 0.6837(14) 0.6555(11) 0.0377(8) 0.056(4) Uani 1 d . .
H5P H 0.7213(14) 0.7011(11) 0.0321(8) 0.067 Uiso 1 calc R .
C6P C 0.7396(13) 0.5582(10) 0.0509(6) 0.044(3) Uani 1 d . .
H6P H 0.8161(13) 0.5373(10) 0.0534(6) 0.053 Uiso 1 calc R .
C7P C 0.8891(9) 0.3431(9) 0.0970(6) 0.035(3) Uani 1 d . .
C8P C 0.9020(13) 0.3614(15) 0.1511(8) 0.065(5) Uani 1 d . .
H8P H 0.8397(13) 0.3821(15) 0.1761(8) 0.078 Uiso 1 calc R .
C9P C 1.0023(15) 0.3499(16) 0.1687(9) 0.072(6) Uani 1 d . .
H9P H 1.0083(15) 0.3649(16) 0.2047(9) 0.086 Uiso 1 calc R .
C10P C 1.0929(13) 0.3173(16) 0.1350(10) 0.076(6) Uani 1 d . .
H10P H 1.1622(13) 0.3113(16) 0.1463(10) 0.091 Uiso 1 calc R .
C11P C 1.0827(14) 0.2933(22) 0.0843(13) 0.115(11) Uani 1 d . .
H11P H 1.1454(14) 0.2658(22) 0.0616(13) 0.138 Uiso 1 calc R .
C12P C 0.9811(15) 0.3092(17) 0.0666(9) 0.077(6) Uani 1 d . .
H12P H 0.9763(15) 0.2951(17) 0.0301(9) 0.092 Uiso 1 calc R .
C13P C 0.7752(10) 0.3292(10) 0.0052(6) 0.035(3) Uani 1 d . .
C14P C 0.7806(13) 0.2381(11) 0.0025(7) 0.046(3) Uani 1 d . .
H14P H 0.7735(13) 0.1917(11) 0.0381(7) 0.056 Uiso 1 calc R .
C15P C 0.7962(14) 0.2138(13) -0.0515(7) 0.057(4) Uani 1 d . .
H15P H 0.8025(14) 0.1501(13) -0.0528(7) 0.068 Uiso 1 calc R .
C16P C 0.8026(13) 0.2808(15) -0.1031(8) 0.067(5) Uani 1 d . .
H16P H 0.8116(13) 0.2641(15) -0.1402(8) 0.080 Uiso 1 calc R .
C17P C 0.7961(10) 0.3730(12) -0.1015(6) 0.044(3) Uani 1 d . .
H17P H 0.8016(10) 0.4191(12) -0.1375(6) 0.053 Uiso 1 calc R .
C18P C 0.7818(11) 0.3986(11) -0.0483(6) 0.042(3) Uani 1 d . .
H18P H 0.7764(11) 0.4622(11) -0.0475(6) 0.050 Uiso 1 calc R .
P2 P 0.6798(3) -0.1431(2) 0.16556(14) 0.0276(6) Uani 1 d . .
C19P C 0.8019(11) -0.2394(8) 0.1957(6) 0.036(3) Uani 1 d . .
C20P C 0.8240(10) -0.2522(9) 0.2541(6) 0.037(3) Uani 1 d . .
H20P H 0.7791(10) -0.2084(9) 0.2765(6) 0.045 Uiso 1 calc R .
C21P C 0.9118(12) -0.3290(12) 0.2806(8) 0.053(4) Uani 1 d . .
H21P H 0.9268(12) -0.3368(12) 0.3206(8) 0.064 Uiso 1 calc R .
C22P C 0.9756(13) -0.3926(12) 0.2484(8) 0.055(4) Uani 1 d . .
H22P H 1.0341(13) -0.4453(12) 0.2666(8) 0.066 Uiso 1 calc R .
C23P C 0.9568(12) -0.3816(11) 0.1907(9) 0.060(5) Uani 1 d . .
H23P H 1.0027(12) -0.4255(11) 0.1686(9) 0.072 Uiso 1 calc R .
C24P C 0.8673(13) -0.3036(10) 0.1634(7) 0.047(3) Uani 1 d . .
H24P H 0.8529(13) -0.2960(10) 0.1234(7) 0.057 Uiso 1 calc R .
C25P C 0.5763(10) -0.2036(9) 0.1753(6) 0.033(3) Uani 1 d . .
C26P C 0.6008(11) -0.3027(8) 0.1914(7) 0.043(3) Uani 1 d . .
H26P H 0.6742(11) -0.3423(8) 0.1957(7) 0.051 Uiso 1 calc R .
C27P C 0.5197(13) -0.3448(10) 0.2014(9) 0.057(5) Uani 1 d . .
H27P H 0.5370(13) -0.4129(10) 0.2144(9) 0.068 Uiso 1 calc R .
C28P C 0.4120(12) -0.2870(11) 0.1924(7) 0.047(3) Uani 1 d . .
H28P H 0.3564(12) -0.3158(11) 0.1968(7) 0.056 Uiso 1 calc R .
C29P C 0.3873(11) -0.1893(10) 0.1773(7) 0.045(3) Uani 1 d . .
H29P H 0.3139(11) -0.1499(10) 0.1723(7) 0.054 Uiso 1 calc R .
C30P C 0.4691(12) -0.1469(9) 0.1690(7) 0.043(3) Uani 1 d . .
H30P H 0.4511(12) -0.0787(9) 0.1590(7) 0.052 Uiso 1 calc R .
C31P C 0.7112(11) -0.1112(9) 0.0862(5) 0.033(3) Uani 1 d . .
C32P C 0.6378(13) -0.0990(10) 0.0445(6) 0.044(3) Uani 1 d . .
H32P H 0.5702(13) -0.1097(10) 0.0577(6) 0.053 Uiso 1 calc R .
C33P C 0.6627(17) -0.0716(11) -0.0159(7) 0.058(5) Uani 1 d . .
H33P H 0.6119(17) -0.0641(11) -0.0435(7) 0.069 Uiso 1 calc R .
C34P C 0.7584(19) -0.0551(14) -0.0366(8) 0.070(6) Uani 1 d . .
H34P H 0.7751(19) -0.0382(14) -0.0781(8) 0.084 Uiso 1 calc R .
C35P C 0.8326(20) -0.0633(16) 0.0043(10) 0.084(7) Uani 1 d . .
H35P H 0.8986(20) -0.0500(16) -0.0098(10) 0.100 Uiso 1 calc R .
C36P C 0.8096(14) -0.0908(12) 0.0656(8) 0.055(4) Uani 1 d . .
H36P H 0.8594(14) -0.0959(12) 0.0931(8) 0.067 Uiso 1 calc R .
P3 P 0.1364(2) -0.1699(2) 0.38006(14) 0.0282(6) Uani 1 d . .
C37P C 0.1135(10) -0.1309(8) 0.3015(5) 0.029(2) Uani 1 d . .
C38P C 0.1201(10) -0.0403(10) 0.2701(6) 0.039(3) Uani 1 d . .
H38P H 0.1388(10) -0.0010(10) 0.2897(6) 0.047 Uiso 1 calc R .
C39P C 0.0988(12) -0.0074(11) 0.2091(6) 0.047(3) Uani 1 d . .
H39P H 0.1053(12) 0.0528(11) 0.1864(6) 0.057 Uiso 1 calc R .
C40P C 0.0676(11) -0.0672(12) 0.1832(6) 0.045(3) Uani 1 d . .
H40P H 0.0511(11) -0.0460(12) 0.1424(6) 0.054 Uiso 1 calc R .
C41P C 0.0604(12) -0.1553(12) 0.2151(7) 0.046(3) Uani 1 d . .
H41P H 0.0385(12) -0.1938(12) 0.1963(7) 0.055 Uiso 1 calc R .
C42P C 0.0843(10) -0.1882(10) 0.2732(6) 0.036(3) Uani 1 d . .
H42P H 0.0812(10) -0.2501(10) 0.2946(6) 0.043 Uiso 1 calc R .
C43P C 0.0953(10) -0.0621(9) 0.4066(5) 0.030(2) Uani 1 d . .
C44P C 0.1669(11) -0.0409(9) 0.4356(6) 0.034(3) Uani 1 d . .
H44P H 0.2367(11) -0.0860(9) 0.4446(6) 0.040 Uiso 1 calc R .
C45P C 0.1349(13) 0.0476(10) 0.4513(6) 0.042(3) Uani 1 d . .
H45P H 0.1841(13) 0.0633(10) 0.4700(6) 0.051 Uiso 1 calc R .
C46P C 0.0337(13) 0.1114(10) 0.4402(6) 0.044(3) Uani 1 d . .
H46P H 0.0123(13) 0.1704(10) 0.4522(6) 0.052 Uiso 1 calc R .
C47P C -0.0384(12) 0.0909(10) 0.4113(6) 0.043(3) Uani 1 d . .
H47P H -0.1088(12) 0.1354(10) 0.4035(6) 0.051 Uiso 1 calc R .
C48P C -0.0059(12) 0.0048(10) 0.3943(7) 0.043(3) Uani 1 d . .
H48P H -0.0541(12) -0.0088(10) 0.3736(7) 0.051 Uiso 1 calc R .
C49P C 0.2769(10) -0.2351(9) 0.3945(5) 0.033(3) Uani 1 d . .
C50P C 0.3548(10) -0.2444(9) 0.3481(6) 0.036(3) Uani 1 d . .
H50P H 0.3345(10) -0.2207(9) 0.3081(6) 0.043 Uiso 1 calc R .
C51P C 0.4654(11) -0.2900(11) 0.3616(7) 0.044(3) Uani 1 d . .
H51P H 0.5202(11) -0.2962(11) 0.3305(7) 0.053 Uiso 1 calc R .
C52P C 0.4928(13) -0.3255(11) 0.4205(7) 0.051(4) Uani 1 d . .
H52P H 0.5670(13) -0.3535(11) 0.4296(7) 0.061 Uiso 1 calc R .
C53P C 0.4135(13) -0.3206(12) 0.4661(7) 0.055(4) Uani 1 d . .
H53P H 0.4331(13) -0.3488(12) 0.5062(7) 0.066 Uiso 1 calc R .
C54P C 0.3060(12) -0.2749(11) 0.4535(6) 0.045(3) Uani 1 d . .
H54P H 0.2516(12) -0.2704(11) 0.4848(6) 0.054 Uiso 1 calc R .
C55P C 0.0584(10) -0.2496(9) 0.4136(5) 0.031(3) Uani 1 d . .
C56P C -0.0480(10) -0.2164(10) 0.4351(6) 0.035(3) Uani 1 d . .
H56P H -0.0785(10) -0.1508(10) 0.4367(6) 0.042 Uiso 1 calc R .
C57P C -0.1101(12) -0.2772(12) 0.4541(6) 0.048(4) Uani 1 d . .
H57P H -0.1825(12) -0.2541(12) 0.4694(6) 0.057 Uiso 1 calc R .
C58P C -0.0655(13) -0.3726(11) 0.4506(6) 0.047(3) Uani 1 d . .
H58P H -0.1094(13) -0.4138(11) 0.4611(6) 0.056 Uiso 1 calc R .
C59P C 0.0410(13) -0.4084(11) 0.4322(7) 0.048(4) Uani 1 d . .
H59P H 0.0718(13) -0.4750(11) 0.4331(7) 0.058 Uiso 1 calc R .
C60P C 0.1043(12) -0.3470(9) 0.4121(6) 0.040(3) Uani 1 d . .
H60P H 0.1772(12) -0.3708(9) 0.3977(6) 0.048 Uiso 1 calc R .
C1 C 0.1488(22) -0.4336(21) 0.6414(11) 0.105(10) Uani 1 d . .
H1A H 0.2004(22) -0.4062(21) 0.6517(11) 0.126 Uiso 1 calc R .
H1B H 0.1641(22) -0.5010(21) 0.6651(11) 0.126 Uiso 1 calc R .
Cl1 Cl 0.1658(9) -0.4320(6) 0.5684(3) 0.195(4) Uani 1 d . .
Cl2 Cl 0.0170(8) -0.3671(6) 0.6583(6) 0.215(6) Uani 1 d . .

loop_
_atom_type_symbol
_atom_type_description
_atom_type_scat_dispersion_real
_atom_type_scat_dispersion_imag
_atom_type_scat_source
C C 0.0033 0.0016 'International Tables Vol C Tables 4.2.6.8 and 6.1.1.4'
H H 0.0000 0.0000 'International Tables Vol C Tables 4.2.6.8 and 6.1.1.4'
O O 0.0106 0.0060 'International Tables Vol C Tables 4.2.6.8 and 6.1.1.4'
P P 0.1023 0.0942 'International Tables Vol C Tables 4.2.6.8 and 6.1.1.4'
Re Re -1.0185 7.2310 'International Tables Vol C Tables 4.2.6.8 and 6.1.1.4'
Ir Ir -1.4442 7.9887 'International Tables Vol C Tables 4.2.6.8 and 6.1.1.4'
Au Au -2.0133 8.8022 'International Tables Vol C Tables 4.2.6.8 and 6.1.1.4'
Cl Cl 0.1484 0.1585 'International Tables Vol C Tables 4.2.6.8 and 6.1.1.4'

loop_
_geom_angle_atom_site_label_1
_geom_angle_atom_site_label_2
_geom_angle_atom_site_label_3
_geom_angle
_geom_angle_site_symmetry_1
_geom_angle_site_symmetry_3
_geom_angle_publ_flag
C12 Ir1 C11 91.9(5) . . ?
C12 Ir1 C 133.7(4) . . ?
C11 Ir1 C 134.2(4) . . ?
C12 Ir1 Au1 88.6(4) . . ?
C11 Ir1 Au1 83.6(4) . . ?
C Ir1 Au1 92.5(3) . . ?
C12 Ir1 Re7 86.0(4) . . ?
C11 Ir1 Re7 91.3(4) . . ?
C Ir1 Re7 95.1(3) . . ?
Au1 Ir1 Re7 172.43(2) . . ?
C12 Ir1 Re4 147.7(4) . . ?
C11 Ir1 Re4 98.1(4) . . ?
C Ir1 Re4 47.3(3) . . ?
Au1 Ir1 Re4 122.88(2) . . ?
Re7 Ir1 Re4 63.275(15) . . ?
C12 Ir1 Re5 94.8(4) . . ?
C11 Ir1 Re5 152.4(4) . . ?
C Ir1 Re5 47.7(3) . . ?
Au1 Ir1 Re5 123.30(2) . . ?
Re7 Ir1 Re5 62.554(15) . . ?
Re4 Ir1 Re5 63.346(14) . . ?
C12 Ir1 Re2 96.6(4) . . ?
C11 Ir1 Re2 143.2(4) . . ?
C Ir1 Re2 46.2(3) . . ?
Au1 Ir1 Re2 61.056(14) . . ?
Re7 Ir1 Re2 124.85(2) . . ?
Re4 Ir1 Re2 93.51(2) . . ?
Re5 Ir1 Re2 62.335(14) . . ?
C12 Ir1 Re3 146.7(4) . . ?
C11 Ir1 Re3 96.1(3) . . ?
C Ir1 Re3 45.3(3) . . ?
Au1 Ir1 Re3 60.471(14) . . ?
Re7 Ir1 Re3 125.89(2) . . ?
Re4 Ir1 Re3 62.611(14) . . ?
Re5 Ir1 Re3 92.88(2) . . ?
Re2 Ir1 Re3 59.100(13) . . ?
C21 Re2 C22 85.6(5) . . ?
C21 Re2 C23 86.7(5) . . ?
C22 Re2 C23 85.6(5) . . ?
C21 Re2 C 122.0(4) . . ?
C22 Re2 C 120.8(4) . . ?
C23 Re2 C 140.0(4) . . ?
C21 Re2 Au2 153.5(4) . . ?
C22 Re2 Au2 82.1(4) . . ?
C23 Re2 Au2 69.0(3) . . ?
C Re2 Au2 84.5(3) . . ?
C21 Re2 Au1 80.6(4) . . ?
C22 Re2 Au1 152.9(4) . . ?
C23 Re2 Au1 70.5(4) . . ?
C Re2 Au1 86.2(3) . . ?
Au2 Re2 Au1 100.34(2) . . ?
C21 Re2 Re3 136.4(4) . . ?
C22 Re2 Re3 138.0(4) . . ?
C23 Re2 Re3 94.0(3) . . ?
C Re2 Re3 46.1(3) . . ?
Au2 Re2 Re3 59.106(14) . . ?
Au1 Re2 Re3 59.081(14) . . ?
C21 Re2 Ir1 83.9(4) . . ?
C22 Re2 Ir1 146.2(4) . . ?
C23 Re2 Ir1 125.6(4) . . ?
C Re2 Ir1 44.4(3) . . ?
Au2 Re2 Ir1 118.64(2) . . ?
Au1 Re2 Ir1 55.068(13) . . ?
Re3 Re2 Ir1 60.552(13) . . ?
C21 Re2 Re5 89.8(4) . . ?
C22 Re2 Re5 91.6(4) . . ?
C23 Re2 Re5 175.8(3) . . ?
C Re2 Re5 44.2(3) . . ?
Au2 Re2 Re5 113.82(2) . . ?
Au1 Re2 Re5 111.37(2) . . ?
Re3 Re2 Re5 90.19(2) . . ?
Ir1 Re2 Re5 56.373(13) . . ?
C21 Re2 Re6 146.2(4) . . ?
C22 Re2 Re6 85.4(4) . . ?
C23 Re2 Re6 124.8(3) . . ?
C Re2 Re6 41.4(3) . . ?
Au2 Re2 Re6 55.849(14) . . ?
Au1 Re2 Re6 118.50(2) . . ?
Re3 Re2 Re6 60.593(13) . . ?
Ir1 Re2 Re6 85.770(15) . . ?
Re5 Re2 Re6 57.992(13) . . ?
C31 Re3 C33 86.6(5) . . ?
C31 Re3 C32 86.6(5) . . ?
C33 Re3 C32 89.6(5) . . ?
C31 Re3 C 121.8(4) . . ?
C33 Re3 C 120.1(4) . . ?
C32 Re3 C 137.6(4) . . ?
C31 Re3 Au2 78.1(4) . . ?
C33 Re3 Au2 155.0(3) . . ?
C32 Re3 Au2 70.0(4) . . ?
C Re3 Au2 84.8(3) . . ?
C31 Re3 Au1 150.3(3) . . ?
C33 Re3 Au1 82.8(3) . . ?
C32 Re3 Au1 65.7(3) . . ?
C Re3 Au1 87.3(3) . . ?
Au2 Re3 Au1 100.69(2) . . ?
C31 Re3 Re2 134.9(4) . . ?
C33 Re3 Re2 138.4(3) . . ?
C32 Re3 Re2 90.7(3) . . ?
C Re3 Re2 46.9(3) . . ?
Au2 Re3 Re2 58.867(14) . . ?
Au1 Re3 Re2 59.805(14) . . ?
C31 Re3 Ir1 150.9(3) . . ?
C33 Re3 Ir1 84.3(3) . . ?
C32 Re3 Ir1 120.9(3) . . ?
C Re3 Ir1 44.3(3) . . ?
Au2 Re3 Ir1 118.21(2) . . ?
Au1 Re3 Ir1 55.211(13) . . ?
Re2 Re3 Ir1 60.348(13) . . ?
C31 Re3 Re4 95.9(3) . . ?
C33 Re3 Re4 86.7(4) . . ?
C32 Re3 Re4 175.4(4) . . ?
C Re3 Re4 43.5(3) . . ?
Au2 Re3 Re4 114.31(2) . . ?
Au1 Re3 Re4 111.08(2) . . ?
Re2 Re3 Re4 90.28(2) . . ?
Ir1 Re3 Re4 56.023(13) . . ?
C31 Re3 Re6 83.4(3) . . ?
C33 Re3 Re6 141.7(4) . . ?
C32 Re3 Re6 126.4(4) . . ?
C Re3 Re6 42.5(3) . . ?
Au2 Re3 Re6 56.456(14) . . ?
Au1 Re3 Re6 121.11(2) . . ?
Re2 Re3 Re6 62.553(13) . . ?
Ir1 Re3 Re6 86.697(15) . . ?
Re4 Re3 Re6 57.864(13) . . ?
C41 Re4 C43 89.1(5) . . ?
C41 Re4 C42 84.8(5) . . ?
C43 Re4 C42 92.0(6) . . ?
C41 Re4 C 114.5(4) . . ?
C43 Re4 C 129.5(5) . . ?
C42 Re4 C 131.9(5) . . ?
C41 Re4 Ir1 144.4(3) . . ?
C43 Re4 Ir1 87.0(4) . . ?
C42 Re4 Ir1 130.7(4) . . ?
C Re4 Ir1 47.4(3) . . ?
C41 Re4 Re7 154.3(3) . . ?
C43 Re4 Re7 77.6(4) . . ?
C42 Re4 Re7 74.0(4) . . ?
C Re4 Re7 90.6(3) . . ?
Ir1 Re4 Re7 57.653(14) . . ?
C41 Re4 Re6 79.3(3) . . ?
C43 Re4 Re6 158.8(4) . . ?
C42 Re4 Re6 104.4(4) . . ?
C Re4 Re6 44.8(3) . . ?
Ir1 Re4 Re6 92.13(2) . . ?
Re7 Re4 Re6 119.44(2) . . ?
C41 Re4 Re5 136.6(4) . . ?
C43 Re4 Re5 134.2(4) . . ?
C42 Re4 Re5 90.0(4) . . ?
C Re4 Re5 45.0(3) . . ?
Ir1 Re4 Re5 58.456(14) . . ?
Re7 Re4 Re5 59.091(14) . . ?
Re6 Re4 Re5 60.386(14) . . ?
C41 Re4 Re3 84.6(3) . . ?
C43 Re4 Re3 99.8(4) . . ?
C42 Re4 Re3 164.0(4) . . ?
C Re4 Re3 44.6(3) . . ?
Ir1 Re4 Re3 61.366(13) . . ?
Re7 Re4 Re3 119.02(2) . . ?
Re6 Re4 Re3 61.761(14) . . ?
Re5 Re4 Re3 89.50(2) . . ?
C51 Re5 C52 85.5(5) . . ?
C51 Re5 C53 93.3(5) . . ?
C52 Re5 C53 83.1(5) . . ?
C51 Re5 C 129.7(5) . . ?
C52 Re5 C 117.8(5) . . ?
C53 Re5 C 131.0(4) . . ?
C51 Re5 Ir1 90.2(4) . . ?
C52 Re5 Ir1 151.0(4) . . ?
C53 Re5 Ir1 125.9(4) . . ?
C Re5 Ir1 47.2(3) . . ?
C51 Re5 Re7 83.7(4) . . ?
C52 Re5 Re7 149.2(4) . . ?
C53 Re5 Re7 68.9(4) . . ?
C Re5 Re7 91.0(3) . . ?
Ir1 Re5 Re7 57.872(14) . . ?
C51 Re5 Re4 140.3(4) . . ?
C52 Re5 Re4 133.9(3) . . ?
C53 Re5 Re4 88.2(3) . . ?
C Re5 Re4 44.5(3) . . ?
Ir1 Re5 Re4 58.198(14) . . ?
Re7 Re5 Re4 59.953(14) . . ?
C51 Re5 Re6 153.2(4) . . ?
C52 Re5 Re6 80.3(4) . . ?
C53 Re5 Re6 107.3(4) . . ?
C Re5 Re6 44.2(3) . . ?
Ir1 Re5 Re6 91.36(2) . . ?
Re7 Re5 Re6 119.32(2) . . ?
Re4 Re5 Re6 59.404(13) . . ?
C51 Re5 Re2 94.9(4) . . ?
C52 Re5 Re2 90.4(4) . . ?
C53 Re5 Re2 169.1(4) . . ?
C Re5 Re2 45.7(3) . . ?
Ir1 Re5 Re2 61.292(14) . . ?
Re7 Re5 Re2 119.13(2) . . ?
Re4 Re5 Re2 90.03(2) . . ?
Re6 Re5 Re2 62.849(13) . . ?
C63 Re6 C61 88.9(5) . . ?
C63 Re6 C62 89.4(5) . . ?
C61 Re6 C62 84.3(5) . . ?
C63 Re6 C 129.0(4) . . ?
C61 Re6 C 116.1(5) . . ?
C62 Re6 C 134.0(5) . . ?
C63 Re6 Au2 77.2(4) . . ?
C61 Re6 Au2 156.6(4) . . ?
C62 Re6 Au2 76.9(4) . . ?
C Re6 Au2 87.1(3) . . ?
C63 Re6 Re4 158.8(4) . . ?
C61 Re6 Re4 80.3(4) . . ?
C62 Re6 Re4 107.5(4) . . ?
C Re6 Re4 45.0(3) . . ?
Au2 Re6 Re4 118.49(2) . . ?
C63 Re6 Re5 100.9(4) . . ?
C61 Re6 Re5 84.4(4) . . ?
C62 Re6 Re5 164.6(4) . . ?
C Re6 Re5 44.9(3) . . ?
Au2 Re6 Re5 116.39(2) . . ?
Re4 Re6 Re5 60.210(14) . . ?
C63 Re6 Re3 133.3(4) . . ?
C61 Re6 Re3 137.8(4) . . ?
C62 Re6 Re3 92.7(4) . . ?
C Re6 Re3 43.7(3) . . ?
Au2 Re6 Re3 58.126(14) . . ?
Re4 Re6 Re3 60.375(13) . . ?
Re5 Re6 Re3 88.630(15) . . ?
C63 Re6 Re2 89.2(3) . . ?
C61 Re6 Re2 142.3(4) . . ?
C62 Re6 Re2 133.2(4) . . ?
C Re6 Re2 43.4(3) . . ?
Au2 Re6 Re2 57.254(13) . . ?
Re4 Re6 Re2 88.387(15) . . ?
Re5 Re6 Re2 59.159(13) . . ?
Re3 Re6 Re2 56.854(13) . . ?
C71 Re7 C73 88.9(6) . . ?
C71 Re7 C72 88.6(6) . . ?
C73 Re7 C72 88.6(6) . . ?
C71 Re7 Ir1 102.9(4) . . ?
C73 Re7 Ir1 97.3(4) . . ?
C72 Re7 Ir1 167.1(4) . . ?
C71 Re7 Re5 101.1(4) . . ?
C73 Re7 Re5 156.2(4) . . ?
C72 Re7 Re5 112.9(4) . . ?
Ir1 Re7 Re5 59.574(14) . . ?
C71 Re7 Re4 158.7(4) . . ?
C73 Re7 Re4 103.8(4) . . ?
C72 Re7 Re4 108.4(4) . . ?
Ir1 Re7 Re4 59.072(14) . . ?
Re5 Re7 Re4 60.956(14) . . ?
P1 Au1 Ir1 134.95(8) . . ?
P1 Au1 Re3 140.58(8) . . ?
Ir1 Au1 Re3 64.319(14) . . ?
P1 Au1 Re2 152.02(8) . . ?
Ir1 Au1 Re2 63.875(14) . . ?
Re3 Au1 Re2 61.114(14) . . ?
P2 Au2 Re6 140.75(8) . . ?
P2 Au2 Re2 140.81(8) . . ?
Re6 Au2 Re2 66.897(15) . . ?
P2 Au2 Re3 143.79(8) . . ?
Re6 Au2 Re3 65.419(15) . . ?
Re2 Au2 Re3 62.028(14) . . ?
Re6 C Ir1 174.0(5) . . ?
Re6 C Re4 90.3(4) . . ?
Ir1 C Re4 85.3(4) . . ?
Re6 C Re5 90.9(4) . . ?
Ir1 C Re5 85.1(4) . . ?
Re4 C Re5 90.5(4) . . ?
Re6 C Re3 93.8(4) . . ?
Ir1 C Re3 90.5(4) . . ?
Re4 C Re3 92.0(4) . . ?
Re5 C Re3 174.8(5) . . ?
Re6 C Re2 95.1(4) . . ?
Ir1 C Re2 89.4(4) . . ?
Re4 C Re2 174.6(5) . . ?
Re5 C Re2 90.1(4) . . ?
Re3 C Re2 87.0(4) . . ?
O11 C11 Ir1 176.0(10) . . ?
O12 C12 Ir1 178.0(10) . . ?
O21 C21 Re2 178.0(12) . . ?
O22 C22 Re2 175.3(11) . . ?
O23 C23 Re2 175.6(10) . . ?
O31 C31 Re3 176.8(10) . . ?
O32 C32 Re3 174.1(10) . . ?
O33 C33 Re3 177.7(10) . . ?
O41 C41 Re4 176.6(11) . . ?
O42 C42 Re4 175.1(12) . . ?
O43 C43 Re4 175.4(11) . . ?
O51 C51 Re5 178.3(12) . . ?
O52 C52 Re5 176.5(11) . . ?
O53 C53 Re5 169.4(12) . . ?
O61 C61 Re6 177.5(11) . . ?
O62 C62 Re6 175.0(12) . . ?
O63 C63 Re6 175.0(12) . . ?
O71 C71 Re7 179.7(13) . . ?
O72 C72 Re7 177.1(12) . . ?
O73 C73 Re7 177.0(12) . . ?
C13P P1 C7P 104.4(6) . . ?
C13P P1 C1P 105.4(6) . . ?
C7P P1 C1P 105.7(6) . . ?
C13P P1 Au1 115.9(4) . . ?
C7P P1 Au1 113.4(5) . . ?
C1P P1 Au1 111.1(4) . . ?
C6P C1P C2P 118.4(12) . . ?
C6P C1P P1 123.8(10) . . ?
C2P C1P P1 117.8(9) . . ?
C3P C2P C1P 120.7(13) . . ?
C2P C3P C4P 120.7(13) . . ?
C5P C4P C3P 119.2(13) . . ?
C4P C5P C6P 119.8(14) . . ?
C1P C6P C5P 121.2(14) . . ?
C12P C7P C8P 115.0(15) . . ?
C12P C7P P1 125.7(13) . . ?
C8P C7P P1 119.2(10) . . ?
C9P C8P C7P 121.7(17) . . ?
C10P C9P C8P 120.4(18) . . ?
C9P C10P C11P 118.8(16) . . ?
C10P C11P C12P 119.6(18) . . ?
C7P C12P C11P 124.4(20) . . ?
C14P C13P C18P 119.1(13) . . ?
C14P C13P P1 120.0(10) . . ?
C18P C13P P1 120.9(11) . . ?
C13P C14P C15P 120.5(14) . . ?
C16P C15P C14P 120.3(16) . . ?
C17P C16P C15P 120.1(15) . . ?
C18P C17P C16P 120.6(14) . . ?
C17P C18P C13P 119.3(15) . . ?
C25P P2 C31P 106.0(6) . . ?
C25P P2 C19P 104.5(5) . . ?
C31P P2 C19P 104.7(6) . . ?
C25P P2 Au2 111.1(4) . . ?
C31P P2 Au2 114.7(4) . . ?
C19P P2 Au2 114.8(4) . . ?
C20P C19P C24P 119.2(13) . . ?
C20P C19P P2 118.5(10) . . ?
C24P C19P P2 122.1(11) . . ?
C19P C20P C21P 120.9(13) . . ?
C22P C21P C20P 119.4(15) . . ?
C23P C22P C21P 121.2(15) . . ?
C22P C23P C24P 119.6(15) . . ?
C19P C24P C23P 119.7(15) . . ?
C30P C25P C26P 119.0(12) . . ?
C30P C25P P2 118.2(9) . . ?
C26P C25P P2 122.7(10) . . ?
C27P C26P C25P 120.7(12) . . ?
C26P C27P C28P 119.9(13) . . ?
C29P C28P C27P 119.6(13) . . ?
C28P C29P C30P 120.3(13) . . ?
C29P C30P C25P 120.4(12) . . ?
C36P C31P C32P 118.7(13) . . ?
C36P C31P P2 119.1(11) . . ?
C32P C31P P2 122.0(11) . . ?
C33P C32P C31P 120.7(15) . . ?
C32P C33P C34P 121.4(17) . . ?
C33P C34P C35P 119.3(16) . . ?
C36P C35P C34P 120.5(18) . . ?
C31P C36P C35P 119.3(17) . . ?
C55P P3 C43P 113.6(6) . . ?
C55P P3 C49P 108.1(6) . . ?
C43P P3 C49P 109.7(6) . . ?
C55P P3 C37P 107.5(5) . . ?
C43P P3 C37P 105.9(5) . . ?
C49P P3 C37P 112.1(6) . . ?
C38P C37P C42P 120.4(12) . . ?
C38P C37P P3 119.0(10) . . ?
C42P C37P P3 120.6(9) . . ?
C37P C38P C39P 119.6(13) . . ?
C40P C39P C38P 117.6(13) . . ?
C41P C40P C39P 121.8(13) . . ?
C42P C41P C40P 120.6(13) . . ?
C41P C42P C37P 120.1(13) . . ?
C48P C43P C44P 119.1(12) . . ?
C48P C43P P3 119.7(10) . . ?
C44P C43P P3 121.0(9) . . ?
C45P C44P C43P 119.2(12) . . ?
C46P C45P C44P 120.7(12) . . ?
C45P C46P C47P 120.5(12) . . ?
C48P C47P C46P 118.9(13) . . ?
C47P C48P C43P 121.5(13) . . ?
C50P C49P C54P 120.6(12) . . ?
C50P C49P P3 120.7(9) . . ?
C54P C49P P3 118.6(10) . . ?
C49P C50P C51P 118.9(13) . . ?
C52P C51P C50P 119.4(13) . . ?
C53P C52P C51P 120.9(14) . . ?
C54P C53P C52P 120.0(15) . . ?
C53P C54P C49P 120.1(14) . . ?
C56P C55P C60P 119.7(12) . . ?
C56P C55P P3 122.2(10) . . ?
C60P C55P P3 117.8(10) . . ?
C57P C56P C55P 121.0(13) . . ?
C56P C57P C58P 119.1(14) . . ?
C59P C58P C57P 120.9(13) . . ?
C58P C59P C60P 120.2(14) . . ?
C59P C60P C55P 118.9(13) . . ?
Cl1 C1 Cl2 110.4(14) . . ?

loop_
_geom_bond_atom_site_label_1
_geom_bond_atom_site_label_2
_geom_bond_distance
_geom_bond_site_symmetry_2
_geom_bond_publ_flag
Ir1 C12 1.877(11) . ?
Ir1 C11 1.878(13) . ?
Ir1 C 2.113(10) . ?
Ir1 Au1 2.7577(6) . ?
Ir1 Re7 2.8159(6) . ?
Ir1 Re4 2.8592(6) . ?
Ir1 Re5 2.8672(6) . ?
Ir1 Re2 3.0201(5) . ?
Ir1 Re3 3.0263(6) . ?
Re2 C21 1.915(11) . ?
Re2 C22 1.928(11) . ?
Re2 C23 1.946(13) . ?
Re2 C 2.181(10) . ?
Re2 Au2 2.8901(6) . ?
Re2 Au1 2.9436(6) . ?
Re2 Re3 2.9820(6) . ?
Re2 Re5 3.0497(6) . ?
Re2 Re6 3.1606(6) . ?
Re3 C31 1.923(11) . ?
Re3 C33 1.930(11) . ?
Re3 C32 1.934(12) . ?
Re3 C 2.150(10) . ?
Re3 Au2 2.8974(6) . ?
Re3 Au1 2.9218(6) . ?
Re3 Re4 3.0614(6) . ?
Re3 Re6 3.1027(6) . ?
Re4 C41 1.938(11) . ?
Re4 C43 1.935(13) . ?
Re4 C42 1.940(13) . ?
Re4 C 2.108(10) . ?
Re4 Re7 2.9771(6) . ?
Re4 Re6 2.9822(6) . ?
Re4 Re5 3.0068(6) . ?
Re5 C51 1.912(12) . ?
Re5 C52 1.922(12) . ?
Re5 C53 1.958(13) . ?
Re5 C 2.127(10) . ?
Re5 Re7 2.9508(6) . ?
Re5 Re6 3.0120(6) . ?
Re6 C63 1.894(12) . ?
Re6 C61 1.910(13) . ?
Re6 C62 1.949(11) . ?
Re6 C 2.101(10) . ?
Re6 Au2 2.8437(6) . ?
Re7 C71 1.877(14) . ?
Re7 C73 1.882(13) . ?
Re7 C72 1.906(12) . ?
Au1 P1 2.292(3) . ?
Au2 P2 2.304(3) . ?
C11 O11 1.138(15) . ?
C12 O12 1.131(14) . ?
C21 O21 1.158(14) . ?
C22 O22 1.142(14) . ?
C23 O23 1.144(15) . ?
C31 O31 1.143(13) . ?
C32 O32 1.163(14) . ?
C33 O33 1.157(14) . ?
C41 O41 1.136(13) . ?
C42 O42 1.15(2) . ?
C43 O43 1.15(2) . ?
C51 O51 1.160(14) . ?
C52 O52 1.153(15) . ?
C53 O53 1.13(2) . ?
C61 O61 1.18(2) . ?
C62 O62 1.119(14) . ?
C63 O63 1.168(15) . ?
C71 O71 1.17(2) . ?
C72 O72 1.15(2) . ?
C73 O73 1.17(2) . ?
P1 C13P 1.819(13) . ?
P1 C7P 1.815(13) . ?
P1 C1P 1.818(12) . ?
C1P C6P 1.40(2) . ?
C1P C2P 1.39(2) . ?
C2P C3P 1.36(2) . ?
C3P C4P 1.40(2) . ?
C4P C5P 1.38(2) . ?
C5P C6P 1.38(2) . ?
C7P C12P 1.33(2) . ?
C7P C8P 1.41(2) . ?
C8P C9P 1.37(2) . ?
C9P C10P 1.35(3) . ?
C10P C11P 1.37(3) . ?
C11P C12P 1.37(3) . ?
C13P C14P 1.38(2) . ?
C13P C18P 1.41(2) . ?
C14P C15P 1.38(2) . ?
C15P C16P 1.36(3) . ?
C16P C17P 1.38(3) . ?
C17P C18P 1.37(2) . ?
P2 C25P 1.838(13) . ?
P2 C31P 1.814(13) . ?
P2 C19P 1.837(13) . ?
C19P C20P 1.38(2) . ?
C19P C24P 1.38(2) . ?
C20P C21P 1.40(2) . ?
C21P C22P 1.37(2) . ?
C22P C23P 1.36(3) . ?
C23P C24P 1.43(2) . ?
C25P C30P 1.38(2) . ?
C25P C26P 1.38(2) . ?
C26P C27P 1.38(2) . ?
C27P C28P 1.40(2) . ?
C28P C29P 1.36(2) . ?
C29P C30P 1.39(2) . ?
C31P C36P 1.42(2) . ?
C31P C32P 1.40(2) . ?
C32P C33P 1.39(2) . ?
C33P C34P 1.36(3) . ?
C34P C35P 1.41(3) . ?
C35P C36P 1.40(2) . ?
P3 C55P 1.796(12) . ?
P3 C43P 1.794(13) . ?
P3 C49P 1.804(12) . ?
P3 C37P 1.806(12) . ?
C37P C38P 1.40(2) . ?
C37P C42P 1.40(2) . ?
C38P C39P 1.41(2) . ?
C39P C40P 1.41(2) . ?
C40P C41P 1.37(2) . ?
C41P C42P 1.36(2) . ?
C43P C48P 1.38(2) . ?
C43P C44P 1.39(2) . ?
C44P C45P 1.40(2) . ?
C45P C46P 1.36(2) . ?
C46P C47P 1.39(2) . ?
C47P C48P 1.38(2) . ?
C49P C50P 1.39(2) . ?
C49P C54P 1.40(2) . ?
C50P C51P 1.42(2) . ?
C51P C52P 1.39(2) . ?
C52P C53P 1.38(2) . ?
C53P C54P 1.38(2) . ?
C55P C56P 1.39(2) . ?
C55P C60P 1.40(2) . ?
C56P C57P 1.38(2) . ?
C57P C58P 1.39(2) . ?
C58P C59P 1.37(2) . ?
C59P C60P 1.40(2) . ?
C1 Cl1 1.69(3) . ?
C1 Cl2 1.74(3) . ?
